data_4346926
loop_
_publ_author_name
'Zhou, Yuan-Yuan'
'Geng, Bing'
'Zhang, Zhen-Wei'
'Guan, Qun'
'Lu, Jun-Ling'
'Bo, Qi-Bing'

_publ_section_title
;
 New Family of Octagonal-Prismatic Lanthanide Coordination Cages Assembled
 from Unique Ln17 Clusters and Simple Cliplike Dicarboxylate Ligands.
;
_journal_issue 5
_journal_name_full 'Inorganic chemistry'
_journal_page_first 2037
_journal_page_last 2047
_journal_paper_doi 10.1021/acs.inorgchem.5b02367
_journal_volume 55
_journal_year 2016
_chemical_absolute_configuration unk
_chemical_formula_sum 'C112 H205 O112 Tb17'
_chemical_formula_weight 6045.40
_space_group_IT_number 90
_space_group_name_Hall 'P 4ab 2ab'
_space_group_name_H-M_alt 'P 4 21 2'
_symmetry_cell_setting tetragonal
_symmetry_space_group_name_H-M 'P 4 21 2'
_atom_sites_solution_hydrogens geom
_atom_sites_solution_primary direct
_atom_sites_solution_secondary difmap
_audit_creation_method SHELXL-97
_cell_angle_alpha 90.00
_cell_angle_beta 90.00
_cell_angle_gamma 90.00
_cell_formula_units_Z 2
_cell_length_a 25.1752(5)
_cell_length_b 25.1752(5)
_cell_length_c 15.9129(4)
_cell_measurement_reflns_used 9069
_cell_measurement_temperature 293(2)
_cell_measurement_theta_max 28.4870
_cell_measurement_theta_min 3.5580
_cell_volume 10085.4(4)
_computing_structure_refinement 'SHELXL-97 (Sheldrick, 1997)'
_computing_structure_solution 'SHELXS-97 (Sheldrick, 1990)'
_diffrn_ambient_temperature 293(2)
_diffrn_measured_fraction_theta_full 0.995
_diffrn_measured_fraction_theta_max 0.995
_diffrn_measurement_device 'four-circle diffractometer'
_diffrn_measurement_device_type 'Xcalibur, Eos, Gemini'
_diffrn_radiation_monochromator graphite
_diffrn_radiation_source 'fine-focus sealed tube'
_diffrn_radiation_type MoK\a
_diffrn_radiation_wavelength 0.71073
_diffrn_reflns_av_R_equivalents 0.0542
_diffrn_reflns_av_sigmaI/netI 0.0432
_diffrn_reflns_limit_h_max 29
_diffrn_reflns_limit_h_min -28
_diffrn_reflns_limit_k_max 29
_diffrn_reflns_limit_k_min -29
_diffrn_reflns_limit_l_max 18
_diffrn_reflns_limit_l_min -18
_diffrn_reflns_number 39437
_diffrn_reflns_theta_full 25.04
_diffrn_reflns_theta_max 25.04
_diffrn_reflns_theta_min 3.14
_exptl_absorpt_coefficient_mu 5.966
_exptl_absorpt_correction_T_max 0.5598
_exptl_absorpt_correction_T_min 0.4131
_exptl_absorpt_correction_type multi-scan
_exptl_crystal_colour colorless
_exptl_crystal_density_diffrn 1.991
_exptl_crystal_density_method 'not measured'
_exptl_crystal_description rod
_exptl_crystal_F_000 5756
_exptl_crystal_size_max 0.18
_exptl_crystal_size_mid 0.12
_exptl_crystal_size_min 0.11
_platon_squeeze_details
;
;
_refine_diff_density_max 1.330
_refine_diff_density_min -2.241
_refine_diff_density_rms 0.165
_refine_ls_abs_structure_details 'Flack H D (1983), Acta Cryst. A39, 876-881'
_refine_ls_abs_structure_Flack 0.020(11)
_refine_ls_extinction_method none
_refine_ls_goodness_of_fit_ref 1.080
_refine_ls_hydrogen_treatment mixed
_refine_ls_matrix_type full
_refine_ls_number_parameters 606
_refine_ls_number_reflns 8900
_refine_ls_number_restraints 1
_refine_ls_restrained_S_all 1.080
_refine_ls_R_factor_all 0.0417
_refine_ls_R_factor_gt 0.0348
_refine_ls_shift/su_max 0.001
_refine_ls_shift/su_mean 0.000
_refine_ls_structure_factor_coef Fsqd
_refine_ls_weighting_details 'calc w=1/[\s^2^(Fo^2^)+(0.0420P)^2^+59.2479P] where P=(Fo^2^+2Fc^2^)/3'
_refine_ls_weighting_scheme calc
_refine_ls_wR_factor_gt 0.0870
_refine_ls_wR_factor_ref 0.0911
_reflns_number_gt 8144
_reflns_number_total 8900
_reflns_threshold_expression >2sigma(I)
_cod_data_source_file ic5b02367_si_002.cif
_cod_data_source_block UJN-Tb
_cod_depositor_comments
;
The following automatic conversions were performed:

data item '_symmetry_cell_setting' value 'Tetragonal' was changed to
'tetragonal' in accordance with the
/home/saulius/struct/COD-crude-data/automatic-downloads/DataCite-retrospective/ACS/depositions/lib/dictionaries/cif_core.dic
dictionary named 'cif_core.dic' version 2.4.2 last updated on
2011-04-26.

Automatic conversion script
Id: cif_fix_values 6909 2019-04-08 15:41:33Z antanas 
;
_cod_original_cell_volume 10085.5(4)
_cod_original_sg_symbol_H-M P4212
_cod_database_code 4346926

loop_
_symmetry_equiv_pos_as_xyz
'x, y, z'
'-y+1/2, x+1/2, z'
'x+1/2, -y+1/2, -z'
'-x, -y, z'
'-y, -x, -z'
'y, x, -z'
'y+1/2, -x+1/2, z'
'-x+1/2, y+1/2, -z'

loop_
_atom_site_label
_atom_site_type_symbol
_atom_site_fract_x
_atom_site_fract_y
_atom_site_fract_z
_atom_site_U_iso_or_equiv
_atom_site_adp_type
_atom_site_occupancy
_atom_site_symmetry_multiplicity
_atom_site_calc_flag
_atom_site_refinement_flags
_atom_site_disorder_assembly
_atom_site_disorder_group
Tb1 Tb 0.0000 0.5000 0.32679(3) 0.01404(11) Uani 1 4 d S . .
Tb2 Tb 0.102240(10) 0.480430(9) 0.498380(16) 0.01613(6) Uani 1 1 d . . .
Tb3 Tb 0.086450(10) 0.557410(10) 0.154170(15) 0.01810(6) Uani 1 1 d . . .
Tb4 Tb 0.166790(10) 0.608760(10) 0.581600(16) 0.01995(6) Uani 1 1 d . . .
Tb5 Tb 0.042980(12) 0.694100(11) 0.070590(17) 0.02558(7) Uani 1 1 d . . .
O1 O 0.09541(16) 0.65397(15) 0.1741(2) 0.0269(10) Uani 1 1 d . . .
O2 O 0.12521(15) 0.61245(15) 0.2865(2) 0.0259(10) Uani 1 1 d . . .
O3 O 0.10597(15) 0.64705(15) 0.4739(2) 0.0250(9) Uani 1 1 d U . .
O4 O 0.19127(15) 0.66513(15) 0.4638(2) 0.0251(10) Uani 1 1 d . . .
O5 O -0.02808(16) 0.67930(15) 0.1765(2) 0.0269(11) Uani 1 1 d . . .
O6 O 0.01751(18) 0.75214(17) 0.1848(3) 0.0357(12) Uani 1 1 d . . .
O7 O -0.02806(18) 0.74682(18) 0.0164(3) 0.0410(13) Uani 1 1 d . . .
O8 O 0.00745(18) 0.68872(19) -0.0680(3) 0.0413(13) Uani 1 1 d . . .
O9 O 0.13773(17) 0.58531(17) 0.0341(2) 0.0340(12) Uani 1 1 d . . .
O10 O 0.11418(17) 0.66637(17) -0.0081(3) 0.0388(12) Uani 1 1 d . . .
O11 O 0.16844(15) 0.49150(15) 0.3677(2) 0.0222(10) Uani 1 1 d . . .
O12 O 0.17655(15) 0.54267(15) 0.4777(2) 0.0258(10) Uani 1 1 d . . .
O13 O 0.13597(19) 0.63904(18) 0.7143(3) 0.0376(13) Uani 1 1 d . . .
O14 O 0.15567(17) 0.70076(17) 0.6237(3) 0.0333(12) Uani 1 1 d . . .
O15 O 0.03504(17) 0.66178(17) 0.6138(2) 0.0337(12) Uani 1 1 d . . .
O16 O -0.04003(16) 0.69832(17) 0.6644(3) 0.0358(12) Uani 1 1 d . . .
O17 O 0.02162(14) 0.60329(15) 0.0716(2) 0.0233(10) Uani 1 1 d . . .
H17 H 0.0192 0.5906 0.0223 0.028 Uiso 1 1 d R . .
O18 O 0.01413(14) 0.57901(15) 0.2446(2) 0.0194(9) Uani 1 1 d . . .
H18 H 0.0194 0.6066 0.2741 0.023 Uiso 1 1 d R . .
O19 O 0.0000 0.5000 0.1324(5) 0.026(2) Uani 1 4 d S . .
O20 O 0.04651(13) 0.43415(14) 0.4073(2) 0.0183(9) Uani 1 1 d . . .
H20 H 0.0625 0.4111 0.3775 0.022 Uiso 1 1 d R . .
O21 O 0.0000 0.5000 0.5187(4) 0.0157(17) Uani 1 4 d S . .
H21 H 0.0000 0.5000 0.5720 0.019 Uiso 1 4 d SR . .
O22 O 0.08833(14) 0.55894(14) 0.5809(2) 0.0222(9) Uani 1 1 d . . .
H22 H 0.0778 0.5516 0.6303 0.027 Uiso 1 1 d R . .
O23 O 0.25859(18) 0.62764(19) 0.5972(3) 0.0448(14) Uani 1 1 d . . .
H23A H 0.2716 0.6132 0.6408 0.067 Uiso 1 1 d R . .
H23B H 0.2648 0.6607 0.6013 0.067 Uiso 1 1 d R . .
O24 O 0.0961(3) 0.7717(2) 0.0516(4) 0.082(2) Uani 1 1 d . . .
H24B H 0.1103 0.7750 0.0037 0.099 Uiso 1 1 d R . .
H24C H 0.0793 0.7994 0.0650 0.099 Uiso 1 1 d R . .
O25 O 0.3150(3) 0.5648(3) 0.6989(6) 0.114(3) Uani 1 1 d . . .
H25D H 0.3308 0.5692 0.7454 0.137 Uiso 1 1 d R . .
H25B H 0.291(5) 0.541(5) 0.705(8) 0.137 Uiso 1 1 d . . .
O26 O 0.28719(19) 0.71281(19) 0.5000 0.0426(17) Uani 1 2 d S . .
H26 H 0.2547 0.7158 0.4901 0.051 Uiso 1 1 d R . .
O27 O 0.8892(9) 0.9270(9) 0.1533(16) 0.166(10) Uani 0.50 1 d P . .
H27A H 0.884(15) 0.901(14) 0.12(2) 0.249 Uiso 0.50 1 d P . .
H27B H 0.922(15) 0.924(15) 0.16(2) 0.249 Uiso 0.50 1 d P . .
O28 O 0.0727(4) 0.5543(4) 0.7578(6) 0.051(3) Uani 0.50 1 d P A 3
H28B H 0.0979 0.5450 0.7903 0.076 Uiso 0.50 1 d PR A 3
H28A H 0.0571 0.5813 0.7781 0.076 Uiso 0.50 1 d PR A 3
O29 O 0.0457(4) 0.6091(4) 0.8230(6) 0.051(3) Uani 0.50 1 d P B 1
H29A H 0.0353 0.6352 0.8526 0.076 Uiso 0.50 1 d PR B 1
H29B H 0.0654 0.5890 0.8524 0.076 Uiso 0.50 1 d PR B 1
O30 O 0.0056(5) 0.5887(5) 0.8871(7) 0.067(4) Uani 0.50 1 d P C 2
H30C H -0.0020 0.6210 0.8945 0.081 Uiso 0.50 1 d PR C 2
H30D H -0.0226 0.5707 0.8907 0.081 Uiso 0.50 1 d PR C 2
O31 O 0.1745(6) 0.7640(6) 0.9420(10) 0.103(6) Uani 0.50 1 d P . .
H31D H 0.2003 0.7790 0.9702 0.123 Uiso 0.50 1 d PR . .
H31C H 0.176(9) 0.731(9) 0.951(14) 0.123 Uiso 0.50 1 d P . .
O32 O 0.0534(6) 0.8615(6) 0.1447(9) 0.092(5) Uani 0.50 1 d P . .
H32D H 0.0230 0.8689 0.1258 0.111 Uiso 0.50 1 d PR . .
H32C H 0.052(8) 0.836(8) 0.180(13) 0.111 Uiso 0.50 1 d P . .
O33 O 0.9590(9) 0.8542(10) 0.0938(16) 0.183(11) Uani 0.50 1 d P . .
H33C H 0.9760 0.8370 0.1307 0.220 Uiso 0.50 1 d PR . .
H33D H 0.9546 0.8340 0.0519 0.220 Uiso 0.50 1 d PR . .
O34 O 0.9600(10) 0.9600(10) 0.993(3) 0.166(8) Uani 0.50 1 d P . .
H34C H 0.9283 0.9708 0.9857 0.199 Uiso 0.50 1 d PR . .
H34D H 0.9657 0.9358 0.9565 0.199 Uiso 0.50 1 d PR . .
C1 C 0.1130(2) 0.6551(2) 0.2509(3) 0.0228(14) Uani 1 1 d . . .
C2 C 0.1167(2) 0.7086(2) 0.2897(3) 0.0242(15) Uani 1 1 d . . .
H2 H 0.0894 0.7333 0.2699 0.029 Uiso 1 1 calc R . .
C3 C 0.1724(3) 0.7929(3) 0.2928(4) 0.045(2) Uani 1 1 d . . .
H3B H 0.1391 0.8093 0.3064 0.068 Uiso 1 1 calc R . .
H3A H 0.1802 0.7986 0.2344 0.068 Uiso 1 1 calc R . .
H3C H 0.2001 0.8082 0.3266 0.068 Uiso 1 1 calc R . .
C4 C 0.1326(2) 0.7175(2) 0.3800(3) 0.0206(14) Uani 1 1 d . . .
H4 H 0.1136 0.7472 0.4062 0.025 Uiso 1 1 calc R . .
C5 C 0.1691(2) 0.7350(2) 0.3096(4) 0.0276(15) Uani 1 1 d . . .
C6 C 0.2206(3) 0.7057(3) 0.2891(4) 0.0384(19) Uani 1 1 d . . .
H6C H 0.2494 0.7216 0.3195 0.058 Uiso 1 1 calc R . .
H6B H 0.2274 0.7080 0.2298 0.058 Uiso 1 1 calc R . .
H6A H 0.2172 0.6691 0.3050 0.058 Uiso 1 1 calc R . .
C7 C 0.1444(2) 0.6736(2) 0.4401(3) 0.0224(12) Uani 1 1 d U . .
C8 C 0.0095(2) 0.6911(2) 0.6649(3) 0.0252(15) Uani 1 1 d . . .
C9 C 0.0724(3) 0.7849(3) 0.6120(5) 0.049(2) Uani 1 1 d . . .
H9A H 0.0395 0.8009 0.5949 0.074 Uiso 1 1 calc R . .
H9C H 0.0783 0.7532 0.5797 0.074 Uiso 1 1 calc R . .
H9B H 0.1010 0.8093 0.6028 0.074 Uiso 1 1 calc R . .
C10 C 0.0652(3) 0.8181(3) 0.7644(6) 0.071(3) Uani 1 1 d . . .
H10B H 0.0349 0.8394 0.7494 0.107 Uiso 1 1 calc R . .
H10C H 0.0968 0.8393 0.7608 0.107 Uiso 1 1 calc R . .
H10A H 0.0610 0.8053 0.8209 0.107 Uiso 1 1 calc R . .
C11 C 0.0695(3) 0.7709(3) 0.7041(5) 0.042(2) Uani 1 1 d . . .
C12 C 0.0380(2) 0.7225(3) 0.7298(4) 0.0341(17) Uani 1 1 d . . .
H12 H 0.0187 0.7263 0.7830 0.041 Uiso 1 1 calc R . .
C13 C 0.0985(3) 0.7234(3) 0.7383(4) 0.0380(18) Uani 1 1 d . . .
H13 H 0.1107 0.7280 0.7963 0.046 Uiso 1 1 calc R . .
C14 C 0.1313(2) 0.6862(2) 0.6892(4) 0.0277(15) Uani 1 1 d . . .
C15 C -0.0200(2) 0.7248(2) 0.2093(3) 0.0254(15) Uani 1 1 d . . .
C16 C -0.0587(3) 0.7473(2) 0.2704(4) 0.0270(15) Uani 1 1 d . . .
H16 H -0.0931 0.7545 0.2439 0.032 Uiso 1 1 calc R . .
C17 C 0.0105(3) 0.8011(3) 0.3604(4) 0.043(2) Uani 1 1 d . . .
H17B H 0.0144 0.8050 0.4200 0.064 Uiso 1 1 calc R . .
H17C H 0.0192 0.8340 0.3332 0.064 Uiso 1 1 calc R . .
H17A H 0.0339 0.7736 0.3407 0.064 Uiso 1 1 calc R . .
C18 C -0.0470(3) 0.7861(2) 0.3399(4) 0.0301(16) Uani 1 1 d . . .
C19 C -0.0862(3) 0.8295(3) 0.3560(5) 0.047(2) Uani 1 1 d . . .
H19A H -0.1210 0.8179 0.3399 0.071 Uiso 1 1 calc R . .
H19C H -0.0766 0.8603 0.3238 0.071 Uiso 1 1 calc R . .
H19B H -0.0861 0.8383 0.4147 0.071 Uiso 1 1 calc R . .
C20 C -0.0784(3) 0.7181(3) -0.1035(4) 0.0348(17) Uani 1 1 d . . .
H20A H -0.0705 0.7248 -0.1628 0.042 Uiso 1 1 calc R . .
C21 C -0.0312(3) 0.7188(3) -0.0486(4) 0.0359(18) Uani 1 1 d . . .
C22 C 0.2597(3) 0.6682(3) -0.1473(6) 0.065(3) Uani 1 1 d . . .
H22A H 0.2399 0.6633 -0.1982 0.097 Uiso 1 1 calc R . .
H22B H 0.2959 0.6575 -0.1563 0.097 Uiso 1 1 calc R . .
H22C H 0.2587 0.7049 -0.1312 0.097 Uiso 1 1 calc R . .
C23 C 0.2351(3) 0.6339(3) -0.0768(4) 0.0406(19) Uani 1 1 d . . .
C24 C 0.2539(3) 0.6458(3) 0.0123(5) 0.052(2) Uani 1 1 d . . .
H24A H 0.2517 0.6833 0.0225 0.078 Uiso 1 1 calc R . .
H24D H 0.2900 0.6343 0.0187 0.078 Uiso 1 1 calc R . .
H24E H 0.2317 0.6273 0.0517 0.078 Uiso 1 1 calc R . .
C25 C 0.1763(3) 0.6222(3) -0.0891(4) 0.0343(17) Uani 1 1 d . . .
H25 H 0.1613 0.6369 -0.1409 0.041 Uiso 1 1 calc R . .
C26 C 0.1398(2) 0.6241(3) -0.0157(3) 0.0294(16) Uani 1 1 d . . .
C27 C 0.2301(2) 0.5651(2) 0.3609(3) 0.0227(14) Uani 1 1 d . . .
H27 H 0.2279 0.6022 0.3794 0.027 Uiso 1 1 calc R . .
C28 C 0.1901(2) 0.5298(2) 0.4007(3) 0.0231(15) Uani 1 1 d . . .

loop_
_atom_site_aniso_label
_atom_site_aniso_U_11
_atom_site_aniso_U_22
_atom_site_aniso_U_33
_atom_site_aniso_U_23
_atom_site_aniso_U_13
_atom_site_aniso_U_12
Tb1 0.01405(14) 0.01405(14) 0.0140(2) 0.000 0.000 0.000
Tb2 0.01675(11) 0.01503(11) 0.01661(10) 0.00054(10) -0.00216(11) -0.00019(10)
Tb3 0.01918(12) 0.01821(12) 0.01690(11) 0.00231(10) 0.00235(10) 0.00013(11)
Tb4 0.02054(12) 0.01931(12) 0.02000(11) -0.00065(11) -0.00341(11) -0.00296(11)
Tb5 0.03211(15) 0.02317(13) 0.02146(12) 0.00568(12) 0.00188(12) 0.00178(12)
O1 0.031(2) 0.025(2) 0.0249(19) 0.0034(17) 0.0011(17) -0.0017(18)
O2 0.028(2) 0.026(2) 0.0239(18) 0.0040(17) -0.0020(17) -0.0035(18)
O3 0.0260(15) 0.0254(19) 0.0236(18) -0.0023(14) 0.0009(14) -0.0068(13)
O4 0.024(2) 0.027(2) 0.0246(18) 0.0021(17) -0.0023(17) -0.0069(17)
O5 0.036(2) 0.022(2) 0.0228(18) 0.0009(17) 0.0017(18) -0.0002(18)
O6 0.046(3) 0.030(2) 0.031(2) -0.0037(19) 0.001(2) -0.004(2)
O7 0.049(3) 0.036(2) 0.038(2) 0.003(2) -0.010(2) 0.008(2)
O8 0.044(3) 0.054(3) 0.027(2) 0.004(2) 0.003(2) 0.009(2)
O9 0.033(2) 0.040(2) 0.029(2) 0.0058(19) 0.0064(18) -0.002(2)
O10 0.040(2) 0.042(2) 0.035(2) 0.012(2) 0.010(2) 0.009(2)
O11 0.0230(19) 0.022(2) 0.0210(17) -0.0054(16) -0.0037(16) -0.0009(17)
O12 0.023(2) 0.029(2) 0.0257(19) 0.0005(17) 0.0018(16) -0.0054(17)
O13 0.049(3) 0.035(2) 0.029(2) -0.005(2) -0.003(2) -0.001(2)
O14 0.036(2) 0.033(2) 0.031(2) -0.0082(19) 0.0030(19) -0.002(2)
O15 0.035(2) 0.036(2) 0.030(2) -0.0102(19) -0.0002(18) -0.001(2)
O16 0.026(2) 0.045(2) 0.037(2) -0.019(2) -0.0016(19) -0.004(2)
O17 0.0250(19) 0.033(2) 0.0122(16) 0.0045(17) 0.0028(15) 0.0055(17)
O18 0.0202(18) 0.0232(19) 0.0148(16) 0.0008(15) -0.0006(15) 0.0006(16)
O19 0.030(3) 0.030(3) 0.019(4) 0.000 0.000 0.000
O20 0.0171(17) 0.0173(17) 0.0205(17) -0.0008(15) -0.0014(15) -0.0008(15)
O21 0.020(2) 0.020(2) 0.008(3) 0.000 0.000 0.000
O22 0.0265(19) 0.0234(18) 0.0167(16) -0.0009(16) -0.0002(16) 0.0022(16)
O23 0.038(2) 0.044(3) 0.052(3) 0.010(2) -0.010(2) -0.007(2)
O24 0.088(4) 0.063(4) 0.096(5) -0.006(3) 0.021(4) -0.016(3)
O25 0.118(6) 0.101(6) 0.123(6) 0.026(5) -0.023(5) -0.007(5)
O26 0.039(2) 0.039(2) 0.050(4) 0.001(2) 0.001(2) -0.013(3)
O27 0.158(18) 0.17(2) 0.17(2) 0.008(17) 0.011(17) 0.007(16)
O28 0.055(6) 0.051(6) 0.047(5) 0.000(5) 0.001(5) 0.000(5)
O29 0.058(6) 0.049(6) 0.044(5) -0.005(5) 0.000(5) 0.000(5)
O30 0.076(8) 0.065(7) 0.062(7) -0.007(6) 0.005(6) 0.003(6)
O31 0.103(11) 0.094(11) 0.112(12) 0.009(9) 0.017(10) -0.005(9)
O32 0.099(10) 0.083(9) 0.094(10) -0.006(8) -0.002(9) 0.001(9)
O33 0.18(2) 0.18(2) 0.19(2) -0.002(19) 0.007(19) 0.008(18)
O34 0.187(18) 0.121(16) 0.189(18) 0.009(16) -0.04(2) 0.015(10)
C1 0.021(3) 0.025(3) 0.022(3) 0.005(2) 0.005(2) -0.003(2)
C2 0.027(3) 0.026(3) 0.020(3) -0.001(2) 0.002(2) 0.001(3)
C3 0.061(4) 0.031(4) 0.043(4) 0.009(3) -0.013(3) -0.017(3)
C4 0.025(3) 0.018(3) 0.019(2) 0.000(2) 0.003(2) -0.006(2)
C5 0.033(3) 0.026(3) 0.024(3) 0.006(2) -0.008(3) -0.011(3)
C6 0.033(3) 0.049(4) 0.034(3) 0.002(3) 0.009(3) -0.012(3)
C7 0.024(2) 0.024(3) 0.019(2) -0.007(2) -0.0015(18) -0.0073(18)
C8 0.028(3) 0.028(3) 0.020(3) -0.007(2) -0.003(2) -0.004(3)
C9 0.031(4) 0.045(4) 0.073(5) 0.010(4) -0.002(4) -0.003(3)
C10 0.046(5) 0.054(4) 0.114(7) -0.052(5) -0.008(5) -0.007(4)
C11 0.033(4) 0.038(4) 0.053(4) -0.020(3) -0.002(3) -0.004(3)
C12 0.031(3) 0.039(3) 0.032(3) -0.018(3) 0.002(3) -0.001(3)
C13 0.034(3) 0.043(4) 0.036(3) -0.021(3) -0.009(3) -0.006(3)
C14 0.027(3) 0.032(3) 0.024(3) -0.011(3) -0.003(3) -0.003(3)
C15 0.033(3) 0.024(3) 0.019(3) 0.009(2) 0.001(2) 0.002(3)
C16 0.032(3) 0.025(3) 0.024(3) 0.001(2) -0.002(3) 0.004(3)
C17 0.060(4) 0.030(3) 0.038(3) -0.007(3) 0.001(3) -0.010(3)
C18 0.051(4) 0.012(3) 0.027(3) 0.004(2) 0.005(3) 0.003(3)
C19 0.066(5) 0.030(3) 0.046(4) 0.002(3) 0.014(4) 0.011(4)
C20 0.043(4) 0.038(3) 0.023(3) 0.011(3) -0.002(3) 0.002(3)
C21 0.041(4) 0.041(4) 0.026(3) 0.011(3) -0.001(3) -0.005(3)
C22 0.056(5) 0.063(5) 0.076(5) 0.009(5) 0.028(4) -0.013(4)
C23 0.037(3) 0.044(4) 0.041(3) 0.012(3) 0.011(3) -0.007(3)
C24 0.049(4) 0.058(5) 0.049(4) -0.005(4) -0.005(4) -0.019(4)
C25 0.040(3) 0.041(4) 0.022(3) 0.006(3) 0.006(3) -0.011(3)
C26 0.027(3) 0.039(3) 0.022(3) 0.007(3) 0.006(2) -0.006(3)
C27 0.026(3) 0.022(3) 0.020(2) -0.002(2) 0.004(2) -0.004(3)
C28 0.025(3) 0.021(3) 0.023(3) 0.002(2) -0.004(2) 0.005(2)

loop_
_atom_type_symbol
_atom_type_description
_atom_type_scat_dispersion_real
_atom_type_scat_dispersion_imag
_atom_type_scat_source
C C 0.0033 0.0016 'International Tables Vol C Tables 4.2.6.8 and 6.1.1.4'
H H 0.0000 0.0000 'International Tables Vol C Tables 4.2.6.8 and 6.1.1.4'
O O 0.0106 0.0060 'International Tables Vol C Tables 4.2.6.8 and 6.1.1.4'
Tb Tb -0.1723 4.1537 'International Tables Vol C Tables 4.2.6.8 and 6.1.1.4'

loop_
_geom_angle_atom_site_label_1
_geom_angle_atom_site_label_2
_geom_angle_atom_site_label_3
_geom_angle
_geom_angle_site_symmetry_1
_geom_angle_site_symmetry_3
O20 Tb1 O20 73.45(8) 2 4_565
O20 Tb1 O20 73.45(8) 2 .
O20 Tb1 O20 115.48(16) 4_565 .
O20 Tb1 O20 115.48(16) 2 7_455
O20 Tb1 O20 73.45(8) 4_565 7_455
O20 Tb1 O20 73.45(8) . 7_455
O20 Tb1 O18 142.68(11) 2 4_565
O20 Tb1 O18 142.06(11) 4_565 4_565
O20 Tb1 O18 77.95(12) . 4_565
O20 Tb1 O18 77.56(12) 7_455 4_565
O20 Tb1 O18 142.06(11) 2 2
O20 Tb1 O18 77.56(12) 4_565 2
O20 Tb1 O18 142.68(11) . 2
O20 Tb1 O18 77.95(12) 7_455 2
O18 Tb1 O18 72.84(8) 4_565 2
O20 Tb1 O18 77.56(12) 2 .
O20 Tb1 O18 77.95(12) 4_565 .
O20 Tb1 O18 142.06(11) . .
O20 Tb1 O18 142.68(11) 7_455 .
O18 Tb1 O18 114.19(17) 4_565 .
O18 Tb1 O18 72.84(8) 2 .
O20 Tb1 O18 77.95(12) 2 7_455
O20 Tb1 O18 142.68(11) 4_565 7_455
O20 Tb1 O18 77.56(12) . 7_455
O20 Tb1 O18 142.06(11) 7_455 7_455
O18 Tb1 O18 72.84(8) 4_565 7_455
O18 Tb1 O18 114.19(17) 2 7_455
O18 Tb1 O18 72.84(8) . 7_455
O20 Tb1 Tb2 36.22(8) 2 2
O20 Tb1 Tb2 37.69(8) 4_565 2
O20 Tb1 Tb2 91.21(8) . 2
O20 Tb1 Tb2 92.10(8) 7_455 2
O18 Tb1 Tb2 166.72(8) 4_565 2
O18 Tb1 Tb2 113.52(8) 2 2
O18 Tb1 Tb2 79.08(8) . 2
O18 Tb1 Tb2 112.63(8) 7_455 2
O20 Tb1 Tb2 91.21(8) 2 4_565
O20 Tb1 Tb2 36.22(8) 4_565 4_565
O20 Tb1 Tb2 92.10(8) . 4_565
O20 Tb1 Tb2 37.69(8) 7_455 4_565
O18 Tb1 Tb2 113.52(8) 4_565 4_565
O18 Tb1 Tb2 79.08(8) 2 4_565
O18 Tb1 Tb2 112.63(8) . 4_565
O18 Tb1 Tb2 166.72(8) 7_455 4_565
Tb2 Tb1 Tb2 58.633(7) 2 4_565
O20 Tb1 Tb2 37.69(8) 2 .
O20 Tb1 Tb2 92.10(8) 4_565 .
O20 Tb1 Tb2 36.22(8) . .
O20 Tb1 Tb2 91.21(8) 7_455 .
O18 Tb1 Tb2 112.63(8) 4_565 .
O18 Tb1 Tb2 166.72(8) 2 .
O18 Tb1 Tb2 113.52(8) . .
O18 Tb1 Tb2 79.08(8) 7_455 .
Tb2 Tb1 Tb2 58.633(7) 2 .
Tb2 Tb1 Tb2 87.648(12) 4_565 .
O20 Tb1 Tb2 92.10(8) 2 7_455
O20 Tb1 Tb2 91.21(8) 4_565 7_455
O20 Tb1 Tb2 37.69(8) . 7_455
O20 Tb1 Tb2 36.22(8) 7_455 7_455
O18 Tb1 Tb2 79.08(8) 4_565 7_455
O18 Tb1 Tb2 112.63(8) 2 7_455
O18 Tb1 Tb2 166.72(8) . 7_455
O18 Tb1 Tb2 113.52(8) 7_455 7_455
Tb2 Tb1 Tb2 87.648(12) 2 7_455
Tb2 Tb1 Tb2 58.633(7) 4_565 7_455
Tb2 Tb1 Tb2 58.633(7) . 7_455
O20 Tb2 O20 74.92(16) . 2
O20 Tb2 O22 131.67(12) . .
O20 Tb2 O22 72.70(12) 2 .
O20 Tb2 O15 140.39(13) . 7_455
O20 Tb2 O15 144.68(13) 2 7_455
O22 Tb2 O15 78.82(13) . 7_455
O20 Tb2 O22 73.14(12) . 7_455
O20 Tb2 O22 130.67(12) 2 7_455
O22 Tb2 O22 103.02(17) . 7_455
O15 Tb2 O22 75.60(13) 7_455 7_455
O20 Tb2 O12 133.85(12) . .
O20 Tb2 O12 76.54(12) 2 .
O22 Tb2 O12 70.11(12) . .
O15 Tb2 O12 74.40(13) 7_455 .
O22 Tb2 O12 149.99(12) 7_455 .
O20 Tb2 O3 74.78(12) . 7_455
O20 Tb2 O3 133.58(12) 2 7_455
O22 Tb2 O3 151.02(12) . 7_455
O15 Tb2 O3 72.21(13) 7_455 7_455
O22 Tb2 O3 70.41(12) 7_455 7_455
O12 Tb2 O3 101.04(13) . 7_455
O20 Tb2 O21 65.31(13) . .
O20 Tb2 O21 64.56(13) 2 .
O22 Tb2 O21 68.71(11) . .
O15 Tb2 O21 123.03(17) 7_455 .
O22 Tb2 O21 68.26(11) 7_455 .
O12 Tb2 O21 129.66(9) . .
O3 Tb2 O21 128.76(9) 7_455 .
O20 Tb2 O11 86.77(11) . .
O20 Tb2 O11 72.25(11) 2 .
O22 Tb2 O11 115.47(12) . .
O15 Tb2 O11 102.83(13) 7_455 .
O22 Tb2 O11 140.56(12) 7_455 .
O12 Tb2 O11 50.04(12) . .
O3 Tb2 O11 71.72(12) 7_455 .
O21 Tb2 O11 132.98(15) . .
O20 Tb2 C28 109.35(14) . .
O20 Tb2 C28 71.19(14) 2 .
O22 Tb2 C28 92.91(14) . .
O15 Tb2 C28 90.18(15) 7_455 .
O22 Tb2 C28 155.90(14) 7_455 .
O12 Tb2 C28 25.81(14) . .
O3 Tb2 C28 86.88(14) 7_455 .
O21 Tb2 C28 135.30(14) . .
O11 Tb2 C28 24.31(13) . .
O20 Tb2 Tb2 38.81(8) . 7_455
O20 Tb2 Tb2 94.23(8) 2 7_455
O22 Tb2 Tb2 109.99(9) . 7_455
O15 Tb2 Tb2 115.17(10) 7_455 7_455
O22 Tb2 Tb2 39.57(8) 7_455 7_455
O12 Tb2 Tb2 170.40(9) . 7_455
O3 Tb2 Tb2 83.33(9) 7_455 7_455
O21 Tb2 Tb2 45.429(17) . 7_455
O11 Tb2 Tb2 124.96(8) . 7_455
C28 Tb2 Tb2 148.16(11) . 7_455
O20 Tb2 Tb2 94.34(8) . 2
O20 Tb2 Tb2 37.67(8) 2 2
O22 Tb2 Tb2 40.21(8) . 2
O15 Tb2 Tb2 118.98(10) 7_455 2
O22 Tb2 Tb2 109.72(9) 7_455 2
O12 Tb2 Tb2 84.27(9) . 2
O3 Tb2 Tb2 168.72(8) 7_455 2
O21 Tb2 Tb2 45.429(17) . 2
O11 Tb2 Tb2 105.26(8) . 2
C28 Tb2 Tb2 94.14(11) . 2
Tb2 Tb2 Tb2 90.0 7_455 2
O18 Tb3 O18 74.93(17) 7_455 .
O18 Tb3 O17 131.48(13) 7_455 .
O18 Tb3 O17 72.57(12) . .
O18 Tb3 O9 139.77(14) 7_455 .
O18 Tb3 O9 145.21(14) . .
O17 Tb3 O9 77.84(13) . .
O18 Tb3 O17 73.27(12) 7_455 7_455
O18 Tb3 O17 130.45(12) . 7_455
O17 Tb3 O17 102.60(17) . 7_455
O9 Tb3 O17 73.48(13) . 7_455
O18 Tb3 O1 134.11(12) 7_455 .
O18 Tb3 O1 76.53(13) . .
O17 Tb3 O1 69.91(13) . .
O9 Tb3 O1 76.42(14) . .
O17 Tb3 O1 149.89(12) 7_455 .
O18 Tb3 O5 75.81(13) 7_455 7_455
O18 Tb3 O5 134.58(12) . 7_455
O17 Tb3 O5 150.06(12) . 7_455
O9 Tb3 O5 72.26(13) . 7_455
O17 Tb3 O5 70.60(13) 7_455 7_455
O1 Tb3 O5 100.92(13) . 7_455
O18 Tb3 O19 65.66(15) 7_455 .
O18 Tb3 O19 64.77(14) . .
O17 Tb3 O19 68.24(12) . .
O9 Tb3 O19 119.87(19) . .
O17 Tb3 O19 67.84(12) 7_455 .
O1 Tb3 O19 129.35(9) . .
O5 Tb3 O19 129.40(9) 7_455 .
O18 Tb3 O2 86.76(12) 7_455 .
O18 Tb3 O2 71.84(12) . .
O17 Tb3 O2 115.25(12) . .
O9 Tb3 O2 105.95(13) . .
O17 Tb3 O2 141.32(12) 7_455 .
O1 Tb3 O2 50.24(12) . .
O5 Tb3 O2 72.55(12) 7_455 .
O19 Tb3 O2 132.97(17) . .
O18 Tb3 C1 109.87(14) 7_455 .
O18 Tb3 C1 70.78(14) . .
O17 Tb3 C1 92.18(14) . .
O9 Tb3 C1 92.79(15) . .
O17 Tb3 C1 156.91(14) 7_455 .
O1 Tb3 C1 25.45(14) . .
O5 Tb3 C1 87.73(14) 7_455 .
O19 Tb3 C1 134.93(14) . .
O2 Tb3 C1 24.89(13) . .
O18 Tb3 Tb3 94.28(9) 7_455 2
O18 Tb3 Tb3 37.46(8) . 2
O17 Tb3 Tb3 40.16(8) . 2
O9 Tb3 Tb3 117.86(10) . 2
O17 Tb3 Tb3 109.52(9) 7_455 2
O1 Tb3 Tb3 83.94(9) . 2
O5 Tb3 Tb3 169.73(9) 7_455 2
O19 Tb3 Tb3 45.49(2) . 2
O2 Tb3 Tb3 104.62(8) . 2
C1 Tb3 Tb3 93.23(11) . 2
O18 Tb3 Tb3 38.81(9) 7_455 7_455
O18 Tb3 Tb3 94.16(9) . 7_455
O17 Tb3 Tb3 109.77(9) . 7_455
O9 Tb3 Tb3 113.06(10) . 7_455
O17 Tb3 Tb3 39.58(8) 7_455 7_455
O1 Tb3 Tb3 170.42(9) . 7_455
O5 Tb3 Tb3 83.95(9) 7_455 7_455
O19 Tb3 Tb3 45.49(2) . 7_455
O2 Tb3 Tb3 125.02(8) . 7_455
C1 Tb3 Tb3 148.68(10) . 7_455
Tb3 Tb3 Tb3 90.0 2 7_455
O16 Tb4 O22 83.77(14) 7_455 .
O16 Tb4 O12 80.55(14) 7_455 .
O22 Tb4 O12 72.94(13) . .
O16 Tb4 O23 75.90(16) 7_455 .
O22 Tb4 O23 158.47(14) . .
O12 Tb4 O23 96.49(15) . .
O16 Tb4 O13 81.13(15) 7_455 .
O22 Tb4 O13 84.28(14) . .
O12 Tb4 O13 152.08(14) . .
O23 Tb4 O13 99.27(16) . .
O16 Tb4 O14 126.56(14) 7_455 .
O22 Tb4 O14 114.54(13) . .
O12 Tb4 O14 151.49(13) . .
O23 Tb4 O14 83.82(15) . .
O13 Tb4 O14 53.90(14) . .
O16 Tb4 O4 142.03(14) 7_455 .
O22 Tb4 O4 121.57(12) . .
O12 Tb4 O4 81.09(13) . .
O23 Tb4 O4 73.53(15) . .
O13 Tb4 O4 125.52(14) . .
O14 Tb4 O4 71.63(13) . .
O16 Tb4 O3 153.01(14) 7_455 .
O22 Tb4 O3 71.68(12) . .
O12 Tb4 O3 81.64(13) . .
O23 Tb4 O3 126.35(14) . .
O13 Tb4 O3 106.67(14) . .
O14 Tb4 O3 75.52(13) . .
O4 Tb4 O3 53.10(13) . .
O16 Tb4 C14 106.73(16) 7_455 .
O22 Tb4 C14 96.23(15) . .
O12 Tb4 C14 166.51(16) . .
O23 Tb4 C14 96.32(17) . .
O13 Tb4 C14 27.27(16) . .
O14 Tb4 C14 27.42(16) . .
O4 Tb4 C14 98.55(16) . .
O3 Tb4 C14 87.36(15) . .
O16 Tb4 Tb2 73.34(10) 7_455 .
O22 Tb4 Tb2 36.15(9) . .
O12 Tb4 Tb2 37.91(9) . .
O23 Tb4 Tb2 127.95(12) . .
O13 Tb4 Tb2 115.92(11) . .
O14 Tb4 Tb2 147.85(10) . .
O4 Tb4 Tb2 109.37(9) . .
O3 Tb4 Tb2 80.14(9) . .
C14 Tb4 Tb2 132.29(13) . .
O16 Tb4 Tb2 118.87(11) 7_455 2
O22 Tb4 Tb2 35.10(9) . 2
O12 Tb4 Tb2 80.39(9) . 2
O23 Tb4 Tb2 163.74(12) . 2
O13 Tb4 Tb2 90.28(11) . 2
O14 Tb4 Tb2 91.38(10) . 2
O4 Tb4 Tb2 90.21(9) . 2
O3 Tb4 Tb2 37.53(9) . 2
C14 Tb4 Tb2 86.13(12) . 2
Tb2 Tb4 Tb2 56.800(8) . 2
O10 Tb5 O1 79.17(14) . .
O10 Tb5 O17 83.48(14) . .
O1 Tb5 O17 72.79(13) . .
O10 Tb5 O8 76.77(16) . .
O1 Tb5 O8 146.97(15) . .
O17 Tb5 O8 82.25(14) . .
O10 Tb5 O24 75.09(19) . .
O1 Tb5 O24 97.27(19) . .
O17 Tb5 O24 157.84(18) . .
O8 Tb5 O24 98.0(2) . .
O10 Tb5 O7 123.85(15) . .
O1 Tb5 O7 156.41(14) . .
O17 Tb5 O7 111.84(14) . .
O8 Tb5 O7 54.31(15) . .
O24 Tb5 O7 85.3(2) . .
O10 Tb5 O6 143.20(16) . .
O1 Tb5 O6 83.20(14) . .
O17 Tb5 O6 121.49(13) . .
O8 Tb5 O6 129.05(15) . .
O24 Tb5 O6 75.45(19) . .
O7 Tb5 O6 74.74(15) . .
O10 Tb5 O5 152.41(14) . .
O1 Tb5 O5 82.18(13) . .
O17 Tb5 O5 71.62(12) . .
O8 Tb5 O5 110.41(14) . .
O24 Tb5 O5 127.69(18) . .
O7 Tb5 O5 77.83(14) . .
O6 Tb5 O5 52.43(14) . .
O10 Tb5 Tb3 72.21(11) . .
O1 Tb5 Tb3 37.84(9) . .
O17 Tb5 Tb3 36.13(9) . .
O8 Tb5 Tb3 112.07(11) . .
O24 Tb5 Tb3 128.07(16) . .
O7 Tb5 Tb3 146.59(11) . .
O6 Tb5 Tb3 110.86(10) . .
O5 Tb5 Tb3 80.58(9) . .
O10 Tb5 Tb3 118.44(11) . 2
O1 Tb5 Tb3 80.05(9) . 2
O17 Tb5 Tb3 34.98(9) . 2
O8 Tb5 Tb3 91.86(11) . 2
O24 Tb5 Tb3 164.97(16) . 2
O7 Tb5 Tb3 91.36(11) . 2
O6 Tb5 Tb3 89.53(10) . 2
O5 Tb5 Tb3 37.43(9) . 2
Tb3 Tb5 Tb3 56.650(8) . 2
C1 O1 Tb5 147.5(4) . .
C1 O1 Tb3 100.1(3) . .
Tb5 O1 Tb3 106.50(15) . .
C1 O2 Tb3 89.9(3) . .
C7 O3 Tb2 163.0(3) . 2
C7 O3 Tb4 91.5(3) . .
Tb2 O3 Tb4 104.74(13) 2 .
C7 O4 Tb4 95.3(3) . .
C15 O5 Tb3 162.6(4) . 2
C15 O5 Tb5 91.6(3) . .
Tb3 O5 Tb5 104.98(14) 2 .
C15 O6 Tb5 95.9(4) . .
C21 O7 Tb5 91.9(4) . .
C21 O8 Tb5 91.7(4) . .
C26 O9 Tb3 138.3(4) . .
C26 O10 Tb5 135.6(4) . .
C28 O11 Tb2 91.5(3) . .
C28 O12 Tb4 148.9(4) . .
C28 O12 Tb2 99.5(3) . .
Tb4 O12 Tb2 106.03(14) . .
C14 O13 Tb4 92.9(3) . .
C14 O14 Tb4 90.4(4) . .
C8 O15 Tb2 140.3(4) . 2
C8 O16 Tb4 134.0(4) . 2
Tb5 O17 Tb3 108.51(14) . .
Tb5 O17 Tb3 111.24(14) . 2
Tb3 O17 Tb3 100.25(13) . 2
Tb5 O17 H17 112.2 . .
Tb3 O17 H17 112.0 . .
Tb3 O17 H17 112.1 2 .
Tb3 O18 Tb3 103.73(13) 2 .
Tb3 O18 Tb1 106.85(14) 2 .
Tb3 O18 Tb1 104.62(14) . .
Tb3 O18 H18 113.5 2 .
Tb3 O18 H18 113.6 . .
Tb1 O18 H18 113.6 . .
Tb3 O19 Tb3 164.9(3) 4_565 .
Tb3 O19 Tb3 89.01(4) 4_565 2
Tb3 O19 Tb3 89.01(4) . 2
Tb3 O19 Tb3 89.01(4) 4_565 7_455
Tb3 O19 Tb3 89.01(4) . 7_455
Tb3 O19 Tb3 164.9(3) 2 7_455
Tb2 O20 Tb2 103.51(13) . 7_455
Tb2 O20 Tb1 106.29(13) . .
Tb2 O20 Tb1 104.42(13) 7_455 .
Tb2 O20 H20 113.8 . .
Tb2 O20 H20 113.9 7_455 .
Tb1 O20 H20 113.9 . .
Tb2 O21 Tb2 89.14(3) 4_565 2
Tb2 O21 Tb2 89.14(3) 4_565 7_455
Tb2 O21 Tb2 165.9(3) 2 7_455
Tb2 O21 Tb2 165.9(3) 4_565 .
Tb2 O21 Tb2 89.14(3) 2 .
Tb2 O21 Tb2 89.14(3) 7_455 .
Tb2 O21 H21 97.0 4_565 .
Tb2 O21 H21 97.0 2 .
Tb2 O21 H21 97.0 7_455 .
Tb2 O21 H21 97.0 . .
Tb4 O22 Tb2 108.72(14) . .
Tb4 O22 Tb2 111.30(14) . 2
Tb2 O22 Tb2 100.22(13) . 2
Tb4 O22 H22 112.1 . .
Tb2 O22 H22 111.9 . .
Tb2 O22 H22 112.0 2 .
Tb4 O23 H23A 112.1 . .
Tb4 O23 H23B 112.5 . .
H23A O23 H23B 106.6 . .
Tb5 O24 H24B 115.6 . .
Tb5 O24 H24C 111.4 . .
H24B O24 H24C 110.9 . .
H25D O25 H25B 109.2 . .
H27A O27 H27B 100(10) . .
H28B O28 H28A 109.5 . .
H28A O29 H29A 170.4 . .
H28A O29 H29B 79.4 . .
H29A O29 H29B 109.5 . .
H30C O30 H30D 108.7 . .
H31D O31 H31C 107.7 . .
H32D O32 H32C 110.9 . .
H33C O33 H33D 107.8 . .
H34C O34 H34D 107.4 . .
O2 C1 O1 119.3(5) . .
O2 C1 C2 125.0(5) . .
O1 C1 C2 115.7(5) . .
O2 C1 Tb3 65.2(3) . .
O1 C1 Tb3 54.5(3) . .
C2 C1 Tb3 168.2(4) . .
C1 C2 C4 123.3(5) . .
C1 C2 C5 122.8(5) . .
C4 C2 C5 60.2(4) . .
C1 C2 H2 113.5 . .
C4 C2 H2 113.5 . .
C5 C2 H2 113.5 . .
C5 C3 H3B 109.5 . .
C5 C3 H3A 109.5 . .
H3B C3 H3A 109.5 . .
C5 C3 H3C 109.5 . .
H3B C3 H3C 109.5 . .
H3A C3 H3C 109.5 . .
C7 C4 C2 123.6(5) . .
C7 C4 C5 124.8(5) . .
C2 C4 C5 60.0(4) . .
C7 C4 H4 112.9 . .
C2 C4 H4 112.9 . .
C5 C4 H4 112.9 . .
C3 C5 C2 116.4(5) . .
C3 C5 C4 117.0(5) . .
C2 C5 C4 59.8(4) . .
C3 C5 C6 112.8(6) . .
C2 C5 C6 118.9(5) . .
C4 C5 C6 122.2(5) . .
C5 C6 H6C 109.5 . .
C5 C6 H6B 109.5 . .
H6C C6 H6B 109.5 . .
C5 C6 H6A 109.5 . .
H6C C6 H6A 109.5 . .
H6B C6 H6A 109.5 . .
O4 C7 O3 119.3(5) . .
O4 C7 C4 120.3(5) . .
O3 C7 C4 120.1(5) . .
O16 C8 O15 125.3(5) . .
O16 C8 C12 113.9(5) . .
O15 C8 C12 120.7(5) . .
C11 C9 H9A 109.5 . .
C11 C9 H9C 109.5 . .
H9A C9 H9C 109.5 . .
C11 C9 H9B 109.5 . .
H9A C9 H9B 109.5 . .
H9C C9 H9B 109.5 . .
C11 C10 H10B 109.5 . .
C11 C10 H10C 109.5 . .
H10B C10 H10C 109.5 . .
C11 C10 H10A 109.5 . .
H10B C10 H10A 109.5 . .
H10C C10 H10A 109.5 . .
C13 C11 C9 121.1(6) . .
C13 C11 C12 61.0(4) . .
C9 C11 C12 118.5(6) . .
C13 C11 C10 115.2(6) . .
C9 C11 C10 115.5(7) . .
C12 C11 C10 114.7(6) . .
C8 C12 C11 119.6(5) . .
C8 C12 C13 123.3(5) . .
C11 C12 C13 59.2(4) . .
C8 C12 H12 114.5 . .
C11 C12 H12 114.5 . .
C13 C12 H12 114.5 . .
C14 C13 C11 125.7(6) . .
C14 C13 C12 120.1(5) . .
C11 C13 C12 59.8(4) . .
C14 C13 H13 113.5 . .
C11 C13 H13 113.5 . .
C12 C13 H13 113.5 . .
O13 C14 O14 119.3(5) . .
O13 C14 C13 118.9(5) . .
O14 C14 C13 121.8(6) . .
O13 C14 Tb4 59.8(3) . .
O14 C14 Tb4 62.2(3) . .
C13 C14 Tb4 164.9(4) . .
O6 C15 O5 119.7(5) . .
O6 C15 C16 119.7(5) . .
O5 C15 C16 120.3(5) . .
C15 C16 C18 126.8(6) . .
C15 C16 C27 125.6(5) . 2
C18 C16 C27 60.4(4) . 2
C15 C16 H16 111.6 . .
C18 C16 H16 111.6 . .
C27 C16 H16 111.6 2 .
C18 C17 H17B 109.5 . .
C18 C17 H17C 109.5 . .
H17B C17 H17C 109.5 . .
C18 C17 H17A 109.5 . .
H17B C17 H17A 109.5 . .
H17C C17 H17A 109.5 . .
C19 C18 C16 118.2(6) . .
C19 C18 C27 116.3(6) . 2
C16 C18 C27 60.1(4) . 2
C19 C18 C17 114.0(5) . .
C16 C18 C17 120.1(5) . .
C27 C18 C17 117.8(5) 2 .
C18 C19 H19A 109.5 . .
C18 C19 H19C 109.5 . .
H19A C19 H19C 109.5 . .
C18 C19 H19B 109.5 . .
H19A C19 H19B 109.5 . .
H19C C19 H19B 109.5 . .
C21 C20 C23 124.9(5) . 2
C21 C20 C25 119.8(5) . 2
C23 C20 C25 59.5(4) 2 2
C21 C20 H20A 113.9 . .
C23 C20 H20A 113.9 2 .
C25 C20 H20A 113.9 2 .
O7 C21 O8 119.1(6) . .
O7 C21 C20 123.1(6) . .
O8 C21 C20 117.8(6) . .
C23 C22 H22A 109.5 . .
C23 C22 H22B 109.5 . .
H22A C22 H22B 109.5 . .
C23 C22 H22C 109.5 . .
H22A C22 H22C 109.5 . .
H22B C22 H22C 109.5 . .
C25 C23 C24 117.3(6) . .
C25 C23 C20 60.8(4) . 7_455
C24 C23 C20 121.7(6) . 7_455
C25 C23 C22 114.0(6) . .
C24 C23 C22 116.2(6) . .
C20 C23 C22 115.0(6) 7_455 .
C23 C24 H24A 109.5 . .
C23 C24 H24D 109.5 . .
H24A C24 H24D 109.5 . .
C23 C24 H24E 109.5 . .
H24A C24 H24E 109.5 . .
H24D C24 H24E 109.5 . .
C26 C25 C23 119.7(5) . .
C26 C25 C20 124.2(5) . 7_455
C23 C25 C20 59.6(4) . 7_455
C26 C25 H25 114.2 . .
C23 C25 H25 114.2 . .
C20 C25 H25 114.2 7_455 .
O10 C26 O9 125.4(5) . .
O10 C26 C25 115.0(5) . .
O9 C26 C25 119.6(6) . .
C28 C27 C16 122.4(5) . 7_455
C28 C27 C18 122.9(5) . 7_455
C16 C27 C18 59.5(4) 7_455 7_455
C28 C27 H27 113.8 . .
C16 C27 H27 113.8 7_455 .
C18 C27 H27 113.8 7_455 .
O11 C28 O12 118.6(5) . .
O11 C28 C27 126.2(5) . .
O12 C28 C27 115.2(5) . .
O11 C28 Tb2 64.2(3) . .
O12 C28 Tb2 54.7(3) . .
C27 C28 Tb2 167.6(4) . .

loop_
_geom_bond_atom_site_label_1
_geom_bond_atom_site_label_2
_geom_bond_distance
_geom_bond_site_symmetry_2
Tb1 O20 2.400(3) 2
Tb1 O20 2.400(3) 4_565
Tb1 O20 2.400(3) .
Tb1 O20 2.400(3) 7_455
Tb1 O18 2.407(4) 4_565
Tb1 O18 2.407(4) 2
Tb1 O18 2.407(4) .
Tb1 O18 2.407(4) 7_455
Tb1 Tb2 3.7846(4) 2
Tb1 Tb2 3.7846(4) 4_565
Tb1 Tb2 3.7846(4) .
Tb1 Tb2 3.7846(4) 7_455
Tb2 O20 2.330(3) .
Tb2 O20 2.389(3) 2
Tb2 O22 2.399(4) .
Tb2 O15 2.402(4) 7_455
Tb2 O22 2.431(4) 7_455
Tb2 O12 2.462(4) .
Tb2 O3 2.481(4) 7_455
Tb2 O21 2.6405(8) .
Tb2 O11 2.680(4) .
Tb2 C28 2.976(6) .
Tb2 Tb2 3.7061(4) 7_455
Tb2 Tb2 3.7061(4) 2
Tb3 O18 2.313(3) 7_455
Tb3 O18 2.384(3) .
Tb3 O17 2.393(4) .
Tb3 O9 2.410(4) .
Tb3 O17 2.422(4) 7_455
Tb3 O1 2.462(4) .
Tb3 O5 2.477(4) 7_455
Tb3 O19 2.6354(10) .
Tb3 O2 2.703(4) .
Tb3 C1 2.978(6) .
Tb3 Tb3 3.6948(4) 2
Tb3 Tb3 3.6948(4) 7_455
Tb4 O16 2.315(4) 7_455
Tb4 O22 2.340(4) .
Tb4 O12 2.358(4) .
Tb4 O23 2.372(4) .
Tb4 O13 2.376(4) .
Tb4 O14 2.427(4) .
Tb4 O4 2.430(4) .
Tb4 O3 2.493(4) .
Tb4 C14 2.745(6) .
Tb4 Tb2 3.9392(4) 2
Tb5 O10 2.295(4) .
Tb5 O1 2.340(4) .
Tb5 O17 2.349(4) .
Tb5 O8 2.383(4) .
Tb5 O24 2.386(6) .
Tb5 O7 2.388(4) .
Tb5 O6 2.418(4) .
Tb5 O5 2.486(4) .
Tb5 Tb3 3.9371(4) 2
O1 C1 1.300(7) .
O2 C1 1.254(7) .
O3 C7 1.292(7) .
O3 Tb2 2.481(4) 2
O4 C7 1.258(7) .
O5 C15 1.274(7) .
O5 Tb3 2.477(4) 2
O6 C15 1.232(7) .
O7 C21 1.255(8) .
O8 C21 1.271(8) .
O9 C26 1.258(7) .
O10 C26 1.250(8) .
O11 C28 1.225(7) .
O12 C28 1.314(7) .
O13 C14 1.259(7) .
O14 C14 1.264(7) .
O15 C8 1.273(7) .
O15 Tb2 2.402(4) 2
O16 C8 1.261(7) .
O16 Tb4 2.315(4) 2
O17 Tb3 2.422(4) 2
O17 H17 0.8502 .
O18 Tb3 2.313(3) 2
O18 H18 0.8499 .
O19 Tb3 2.6354(10) 4_565
O19 Tb3 2.6354(10) 2
O19 Tb3 2.6354(10) 7_455
O20 Tb2 2.389(3) 7_455
O20 H20 0.8496 .
O21 Tb2 2.6405(8) 4_565
O21 Tb2 2.6405(8) 2
O21 Tb2 2.6405(8) 7_455
O21 H21 0.8486 .
O22 Tb2 2.431(4) 2
O22 H22 0.8500 .
O23 H23A 0.8500 .
O23 H23B 0.8502 .
O24 H24B 0.8474 .
O24 H24C 0.8430 .
O25 H25D 0.8473 .
O25 H25B 0.85(12) .
O26 H26 0.8365 .
O27 H27A 0.8(4) .
O27 H27B 0.8(4) .
O28 H28B 0.8500 .
O28 H28A 0.8502 .
O29 H28A 1.0406 .
O29 H29A 0.8496 .
O29 H29B 0.8497 .
O30 H30C 0.8428 .
O30 H30D 0.8427 .
O31 H31D 0.8744 .
O31 H31C 0.8(2) .
O32 H32D 0.8435 .
O32 H32C 0.9(2) .
O33 H33C 0.8455 .
O33 H33D 0.8464 .
O34 H34C 0.8501 .
O34 H34D 0.8499 .
C1 C2 1.483(8) .
C2 C4 1.508(7) .
C2 C5 1.510(8) .
C2 H2 0.9800 .
C3 C5 1.484(9) .
C3 H3B 0.9600 .
C3 H3A 0.9600 .
C3 H3C 0.9600 .
C4 C7 1.491(8) .
C4 C5 1.514(8) .
C4 H4 0.9800 .
C5 C6 1.526(9) .
C6 H6C 0.9600 .
C6 H6B 0.9600 .
C6 H6A 0.9600 .
C8 C12 1.484(8) .
C9 C11 1.508(10) .
C9 H9A 0.9600 .
C9 H9C 0.9600 .
C9 H9B 0.9600 .
C10 C11 1.533(10) .
C10 H10B 0.9600 .
C10 H10C 0.9600 .
C10 H10A 0.9600 .
C11 C13 1.502(10) .
C11 C12 1.512(9) .
C12 C13 1.529(9) .
C12 H12 0.9800 .
C13 C14 1.473(9) .
C13 H13 0.9800 .
C15 C16 1.488(8) .
C16 C18 1.504(8) .
C16 C27 1.513(8) 2
C16 H16 0.9800 .
C17 C18 1.530(10) .
C17 H17B 0.9600 .
C17 H17C 0.9600 .
C17 H17A 0.9600 .
C18 C19 1.495(9) .
C18 C27 1.518(8) 2
C19 H19A 0.9600 .
C19 H19C 0.9600 .
C19 H19B 0.9600 .
C20 C21 1.474(9) .
C20 C23 1.524(10) 2
C20 C25 1.541(9) 2
C20 H20A 0.9800 .
C22 C23 1.544(11) .
C22 H22A 0.9600 .
C22 H22B 0.9600 .
C22 H22C 0.9600 .
C23 C25 1.522(9) .
C23 C24 1.524(10) .
C23 C20 1.524(10) 7_455
C24 H24A 0.9600 .
C24 H24D 0.9600 .
C24 H24E 0.9600 .
C25 C26 1.488(8) .
C25 C20 1.541(9) 7_455
C25 H25 0.9800 .
C27 C28 1.484(8) .
C27 C16 1.513(8) 7_455
C27 C18 1.518(8) 7_455
C27 H27 0.9800 .

loop_
_platon_squeeze_void_nr
_platon_squeeze_void_average_x
_platon_squeeze_void_average_y
_platon_squeeze_void_average_z
_platon_squeeze_void_volume
_platon_squeeze_void_count_electrons
_platon_squeeze_void_content
1 -0.002 -0.001 -0.270 3099 814 ' '
2 0.500 0.000 0.177 199 72 ' '
3 0.000 0.500 0.823 199 72 ' '
